data_4350597
loop_
_publ_author_name
'Zhang, Zhang-Jing'
'Guo, Guo-Cong'
'Xu, Gang'
'Fu, Ming-Lai'
'Zou, Jian-Ping'
'Huang, Jin-Shun'

_publ_section_title
;
 [(H2en)7(C2O4)2]n(Pb4I18)n.4nH2O, a new type of perovskite co-templated
 by both organic cations and anions.
;
_journal_issue 25
_journal_name_full 'Inorganic chemistry'
_journal_page_first 10028
_journal_page_last 10030
_journal_paper_doi 10.1021/ic061555j
_journal_volume 45
_journal_year 2006
_chemical_formula_sum 'C9 H39 I9 N7 O6 Pb2'
_chemical_formula_weight 1897.95
_space_group_IT_number 2
_space_group_name_Hall '-P 1'
_space_group_name_H-M_alt 'P -1'
_symmetry_cell_setting triclinic
_symmetry_space_group_name_H-M 'P -1'
_atom_sites_solution_hydrogens geom
_atom_sites_solution_primary direct
_atom_sites_solution_secondary difmap
_audit_creation_method SHELXL-97
_cell_angle_alpha 105.314(2)
_cell_angle_beta 112.061(2)
_cell_angle_gamma 104.900(2)
_cell_formula_units_Z 2
_cell_length_a 12.083(4)
_cell_length_b 13.678(4)
_cell_length_c 14.004(5)
_cell_measurement_temperature 293(2)
_cell_volume 1897.4(11)
_computing_cell_refinement 'CrystalClear (Rigaku Corp., 2002)'
_computing_data_collection 'CrystalClear (Rigaku Corp., 2002)'
_computing_data_reduction 'CrystalClear (Rigaku Corp., 2002)'
_computing_publication_material 'Siemens SHELXTL^TM^ 5'
_computing_structure_refinement 'Siemens SHELXTL^TM^ 5'
_computing_structure_solution 'Siemens SHELXTL^TM^ 5'
_diffrn_ambient_temperature 123(2)
_diffrn_measured_fraction_theta_full 0.962
_diffrn_measured_fraction_theta_max 0.962
_diffrn_measurement_device_type 'Rigaku Mercury CCD'
_diffrn_measurement_method \w
_diffrn_radiation_monochromator graphite
_diffrn_radiation_source 'rotating-anode generator'
_diffrn_radiation_type MoK\a
_diffrn_radiation_wavelength 0.71073
_diffrn_reflns_av_R_equivalents 0.0292
_diffrn_reflns_av_sigmaI/netI 0.0400
_diffrn_reflns_limit_h_max 14
_diffrn_reflns_limit_h_min -12
_diffrn_reflns_limit_k_max 16
_diffrn_reflns_limit_k_min -12
_diffrn_reflns_limit_l_max 16
_diffrn_reflns_limit_l_min -16
_diffrn_reflns_number 14255
_diffrn_reflns_theta_full 25.03
_diffrn_reflns_theta_max 25.03
_diffrn_reflns_theta_min 3.07
_exptl_absorpt_coefficient_mu 16.216
_exptl_absorpt_correction_T_max 1.0000
_exptl_absorpt_correction_T_min 0.6375
_exptl_absorpt_correction_type multi-scan
_exptl_absorpt_process_details 'Sphere (Rigaku CrystalClear)'
_exptl_crystal_colour yellow
_exptl_crystal_density_diffrn 3.322
_exptl_crystal_density_method 'not measured'
_exptl_crystal_description prism
_exptl_crystal_F_000 1662
_exptl_crystal_size_max 0.30
_exptl_crystal_size_mid 0.20
_exptl_crystal_size_min 0.10
_refine_diff_density_max 1.477
_refine_diff_density_min -1.482
_refine_diff_density_rms 0.239
_refine_ls_extinction_method none
_refine_ls_goodness_of_fit_ref 1.043
_refine_ls_hydrogen_treatment mixed
_refine_ls_matrix_type full
_refine_ls_number_parameters 301
_refine_ls_number_reflns 6448
_refine_ls_number_restraints 18
_refine_ls_restrained_S_all 1.042
_refine_ls_R_factor_all 0.0477
_refine_ls_R_factor_gt 0.0368
_refine_ls_shift/su_max 0.004
_refine_ls_shift/su_mean 0.000
_refine_ls_structure_factor_coef Fsqd
_refine_ls_weighting_details 'calc w=1/[\s^2^(Fo^2^)+(0.0500P)^2^+0.0000P] where P=(Fo^2^+2Fc^2^)/3'
_refine_ls_weighting_scheme calc
_refine_ls_wR_factor_gt 0.0874
_refine_ls_wR_factor_ref 0.0939
_reflns_number_gt 5500
_reflns_number_total 6448
_reflns_threshold_expression >2sigma(I)
_cod_data_source_file ic061555jsi20060816_104930.cif
_cod_data_source_block 2
_cod_depositor_comments
;
The following automatic conversions were performed:

data item '_exptl_absorpt_correction_type' value 'Multi-scan' was
changed to 'multi-scan' in accordance with the
/home/saulius/struct/COD-crude-data/automatic-downloads/DataCite-retrospective/ACS/depositions/lib/dictionaries/cif_core.dic
dictionary named 'cif_core.dic' version 2.4.2 last updated on
2011-04-26.

Automatic conversion script
Id: cif_fix_values 6909 2019-04-08 15:41:33Z antanas 
;
_cod_original_cell_volume 1897.3(11)
_cod_original_sg_symbol_H-M P-1
_cod_database_code 4350597

loop_
_symmetry_equiv_pos_as_xyz
'x, y, z'
'-x, -y, -z'

loop_
_atom_site_label
_atom_site_type_symbol
_atom_site_fract_x
_atom_site_fract_y
_atom_site_fract_z
_atom_site_U_iso_or_equiv
_atom_site_adp_type
_atom_site_occupancy
_atom_site_symmetry_multiplicity
_atom_site_calc_flag
_atom_site_refinement_flags
Pb1 Pb -0.074530(13) 1.092285(12) 0.213847(11) 0.01423(4) Uani 1 1 d .
Pb2 Pb 0.228158(13) 0.781070(12) 0.378955(11) 0.01469(4) Uani 1 1 d .
I1 I -0.21968(2) 1.21367(2) 0.09698(2) 0.02028(8) Uani 1 1 d .
I2 I -0.14263(2) 1.16236(2) 0.413726(18) 0.01640(8) Uani 1 1 d .
I3 I 0.19476(2) 1.29854(2) 0.37036(2) 0.02248(9) Uani 1 1 d .
I4 I -0.34234(2) 0.88515(2) 0.09795(2) 0.01857(8) Uani 1 1 d .
I5 I 0.07871(2) 0.94034(2) 0.305510(19) 0.01758(8) Uani 1 1 d .
I6 I 0.0000 1.0000 0.0000 0.01880(11) Uani 1 2 d S
I7 I -0.03048(2) 0.57229(2) 0.23156(2) 0.01766(8) Uani 1 1 d .
I8 I 0.29059(2) 0.72028(2) 0.182871(19) 0.01883(8) Uani 1 1 d .
I9 I 0.37652(2) 0.65551(2) 0.492530(19) 0.01718(8) Uani 1 1 d .
I10 I 0.5000 1.0000 0.5000 0.02203(12) Uani 1 2 d S
C1 C -0.1165(4) 0.5886(4) -0.0746(4) 0.0292(14) Uani 1 1 d U
H1D H -0.1540 0.5472 -0.0399 0.035 Uiso 1 1 calc R
H1E H -0.0435 0.5709 -0.0738 0.035 Uiso 1 1 calc R
C2 C -0.0685(4) 0.7051(4) -0.0075(3) 0.0279(14) Uani 1 1 d U
H2D H -0.0400 0.7467 -0.0464 0.033 Uiso 1 1 calc R
H2E H 0.0067 0.7247 0.0635 0.033 Uiso 1 1 calc R
C3 C 0.5278(3) 0.9667(4) 0.7808(3) 0.0278(15) Uani 1 1 d .
H3D H 0.5266 1.0398 0.8017 0.033 Uiso 1 1 calc R
H3E H 0.4670 0.9248 0.7012 0.033 Uiso 1 1 calc R
C4 C 0.6608(3) 0.9769(3) 0.8004(3) 0.0192(12) Uani 1 1 d U
H4D H 0.7175 1.0043 0.8807 0.023 Uiso 1 1 calc R
H4E H 0.6939 1.0310 0.7744 0.023 Uiso 1 1 calc R
C5 C 0.8056(4) 0.8331(3) 0.3902(3) 0.0223(13) Uani 1 1 d .
H5D H 0.8526 0.8942 0.3788 0.027 Uiso 1 1 calc R
H5E H 0.8522 0.8467 0.4691 0.027 Uiso 1 1 calc R
C6 C 0.6699(3) 0.8299(3) 0.3627(3) 0.0216(13) Uani 1 1 d .
H6D H 0.6772 0.9026 0.4035 0.026 Uiso 1 1 calc R
H6E H 0.6210 0.8115 0.2829 0.026 Uiso 1 1 calc R
C7 C -0.0675(3) 0.5030(3) 0.4773(3) 0.0186(12) Uani 1 1 d .
H7D H -0.1036 0.4952 0.5274 0.022 Uiso 1 1 calc R
H7E H -0.0594 0.5738 0.4726 0.022 Uiso 1 1 calc R
C11 C 0.5524(3) 0.4760(3) 0.2564(3) 0.0163(12) Uani 1 1 d .
C21 C 0.4917(4) 0.3506(4) 0.2181(3) 0.0322(15) Uani 1 1 d .
N1 N -0.2168(3) 0.5510(3) -0.1950(3) 0.0350(13) Uani 1 1 d .
H1A H -0.2438 0.4783 -0.2304 0.052 Uiso 1 1 calc R
H1B H -0.1819 0.5853 -0.2290 0.052 Uiso 1 1 calc R
H1C H -0.2842 0.5672 -0.1968 0.052 Uiso 1 1 calc R
N2 N -0.1647(3) 0.7370(3) 0.0151(3) 0.0300(13) Uani 1 1 d .
H2A H -0.1306 0.8096 0.0552 0.045 Uiso 1 1 calc R
H2B H -0.1885 0.7017 0.0537 0.045 Uiso 1 1 calc R
H2C H -0.2340 0.7194 -0.0497 0.045 Uiso 1 1 calc R
N3 N 0.4861(3) 0.9131(3) 0.8439(3) 0.0336(13) Uani 1 1 d .
H3A H 0.4062 0.9084 0.8297 0.050 Uiso 1 1 calc R
H3B H 0.5406 0.9521 0.9171 0.050 Uiso 1 1 calc R
H3C H 0.4856 0.8455 0.8241 0.050 Uiso 1 1 calc R
N4 N 0.6660(3) 0.8710(3) 0.7429(3) 0.0250(12) Uani 1 1 d .
H4A H 0.7479 0.8822 0.7585 0.037 Uiso 1 1 calc R
H4B H 0.6167 0.8466 0.6688 0.037 Uiso 1 1 calc R
H4C H 0.6366 0.8211 0.7669 0.037 Uiso 1 1 calc R
N5 N 0.8044(3) 0.7297(3) 0.3211(3) 0.0243(11) Uani 1 1 d .
H5A H 0.7577 0.6703 0.3250 0.029 Uiso 1 1 d R
H5B H 0.8871 0.7384 0.3446 0.029 Uiso 1 1 d R
H5C H 0.7737 0.7261 0.2511 0.029 Uiso 1 1 d R
N6 N 0.5977(3) 0.7477(3) 0.3925(3) 0.0234(11) Uani 1 1 d .
H6A H 0.5189 0.7479 0.3747 0.035 Uiso 1 1 calc R
H6B H 0.6411 0.7654 0.4661 0.035 Uiso 1 1 calc R
H6C H 0.5900 0.6807 0.3546 0.035 Uiso 1 1 calc R
N7 N -0.1531(3) 0.4129(3) 0.3649(3) 0.0303(13) Uani 1 1 d .
H7A H -0.2314 0.4153 0.3372 0.045 Uiso 1 1 calc R
H7B H -0.1606 0.3483 0.3700 0.045 Uiso 1 1 calc R
H7C H -0.1193 0.4207 0.3194 0.045 Uiso 1 1 calc R
O1W O -0.3350(2) 0.6200(2) 0.0796(2) 0.0277(10) Uani 1 1 d .
O2W O -0.4036(3) 0.3940(3) 0.0260(2) 0.0318(11) Uani 1 1 d .
O11 O 0.6723(3) 0.5263(3) 0.3061(3) 0.0402(12) Uani 1 1 d .
O12 O 0.4757(3) 0.5258(3) 0.2381(3) 0.0393(12) Uani 1 1 d .
O21 O 0.5721(3) 0.3071(3) 0.2205(2) 0.0347(11) Uani 1 1 d .
O22 O 0.3733(2) 0.3030(2) 0.1886(2) 0.0212(9) Uani 1 1 d .

loop_
_atom_site_aniso_label
_atom_site_aniso_U_11
_atom_site_aniso_U_22
_atom_site_aniso_U_33
_atom_site_aniso_U_23
_atom_site_aniso_U_13
_atom_site_aniso_U_12
Pb1 0.01244(6) 0.01474(6) 0.01589(5) 0.00693(5) 0.00637(4) 0.00573(5)
Pb2 0.01133(6) 0.01514(6) 0.01599(5) 0.00626(5) 0.00592(4) 0.00382(5)
I1 0.02578(11) 0.02302(11) 0.02026(9) 0.01312(9) 0.01244(8) 0.01494(9)
I2 0.01573(10) 0.01883(11) 0.01532(9) 0.00622(9) 0.00880(7) 0.00638(9)
I3 0.01638(11) 0.01437(11) 0.02964(11) 0.00367(10) 0.00990(9) 0.00279(9)
I4 0.01380(10) 0.01425(11) 0.02149(10) 0.00294(9) 0.00691(8) 0.00325(9)
I5 0.01821(11) 0.01873(11) 0.01998(9) 0.01034(9) 0.00932(8) 0.01051(9)
I6 0.01528(15) 0.02424(17) 0.01634(13) 0.00911(12) 0.00710(11) 0.00676(13)
I7 0.01227(10) 0.01470(11) 0.02124(10) 0.00413(9) 0.00785(8) 0.00180(9)
I8 0.01726(11) 0.02164(12) 0.01500(9) 0.00760(9) 0.00749(8) 0.00401(9)
I9 0.01465(10) 0.01673(11) 0.01893(9) 0.00924(9) 0.00626(8) 0.00496(9)
I10 0.01353(15) 0.01742(18) 0.02271(15) 0.00024(14) 0.00816(12) -0.00320(14)
C1 0.0186(16) 0.040(2) 0.0375(18) 0.0193(16) 0.0114(14) 0.0231(14)
C2 0.0178(17) 0.042(2) 0.0295(16) 0.0171(16) 0.0116(13) 0.0159(15)
C3 0.0190(17) 0.044(2) 0.0206(16) 0.0049(17) 0.0128(13) 0.0150(17)
C4 0.0129(14) 0.0232(18) 0.0271(15) 0.0073(14) 0.0175(11) 0.0061(13)
C5 0.0223(18) 0.0194(18) 0.0277(16) 0.0139(15) 0.0125(13) 0.0064(15)
C6 0.0224(17) 0.0164(18) 0.0287(17) 0.0065(15) 0.0141(14) 0.0114(14)
C7 0.0157(16) 0.0274(18) 0.0161(15) 0.0099(14) 0.0055(12) 0.0155(14)
C11 0.0059(15) 0.035(2) 0.0113(13) 0.0131(13) 0.0037(11) 0.0100(14)
C21 0.060(2) 0.026(2) 0.0154(15) 0.0080(15) 0.0203(15) 0.0214(18)
N1 0.0469(18) 0.041(2) 0.0282(15) 0.0183(14) 0.0219(13) 0.0225(16)
N2 0.0280(16) 0.0241(19) 0.0331(16) 0.0034(15) 0.0176(12) 0.0067(14)
N3 0.0339(18) 0.0258(18) 0.0392(18) 0.0128(15) 0.0149(14) 0.0134(15)
N4 0.0202(14) 0.0203(16) 0.0305(16) 0.0024(14) 0.0122(12) 0.0101(13)
N5 0.0215(14) 0.0202(17) 0.0347(14) 0.0053(14) 0.0228(11) 0.0049(13)
N6 0.0242(14) 0.0310(17) 0.0300(14) 0.0154(13) 0.0204(11) 0.0181(12)
N7 0.0254(17) 0.0222(18) 0.0291(16) 0.0081(14) 0.0071(13) -0.0003(15)
O1W 0.0289(13) 0.0222(13) 0.0426(13) 0.0184(11) 0.0210(10) 0.0140(11)
O2W 0.0178(13) 0.0294(16) 0.0411(14) 0.0129(13) 0.0096(11) 0.0072(12)
O11 0.0383(15) 0.0366(17) 0.0519(15) 0.0249(13) 0.0224(12) 0.0154(13)
O12 0.0458(16) 0.0341(16) 0.0369(14) 0.0171(13) 0.0144(12) 0.0196(13)
O21 0.0299(13) 0.0396(16) 0.0403(14) 0.0132(13) 0.0195(11) 0.0209(12)
O22 0.0067(11) 0.0276(15) 0.0217(11) 0.0059(11) 0.0042(9) 0.0039(11)

loop_
_atom_type_symbol
_atom_type_description
_atom_type_scat_dispersion_real
_atom_type_scat_dispersion_imag
_atom_type_scat_source
C C 0.0033 0.0016 'International Tables Vol C Tables 4.2.6.8 and 6.1.1.4'
H H 0.0000 0.0000 'International Tables Vol C Tables 4.2.6.8 and 6.1.1.4'
N N 0.0061 0.0033 'International Tables Vol C Tables 4.2.6.8 and 6.1.1.4'
I I -0.4742 1.8119 'International Tables Vol C Tables 4.2.6.8 and 6.1.1.4'
Pb Pb -3.3944 10.1111 'International Tables Vol C Tables 4.2.6.8 and 6.1.1.4'
O O 0.0106 0.0060 'International Tables Vol C Tables 4.2.6.8 and 6.1.1.4'

loop_
_geom_angle_atom_site_label_1
_geom_angle_atom_site_label_2
_geom_angle_atom_site_label_3
_geom_angle
_geom_angle_site_symmetry_1
_geom_angle_site_symmetry_3
I1 Pb1 I3 96.10(3) . .
I1 Pb1 I4 89.05(3) . .
I3 Pb1 I4 169.748(11) . .
I1 Pb1 I2 91.40(2) . .
I3 Pb1 I2 86.74(2) . .
I4 Pb1 I2 84.269(19) . .
I1 Pb1 I5 171.821(9) . .
I3 Pb1 I5 87.13(3) . .
I4 Pb1 I5 88.96(3) . .
I2 Pb1 I5 96.288(19) . .
I1 Pb1 I6 92.06(2) . .
I3 Pb1 I6 94.77(2) . .
I4 Pb1 I6 93.89(2) . .
I2 Pb1 I6 176.051(8) . .
I5 Pb1 I6 80.163(19) . .
I8 Pb2 I9 92.22(2) . .
I8 Pb2 I7 87.55(2) . .
I9 Pb2 I7 93.13(3) . .
I8 Pb2 I10 84.837(18) . .
I9 Pb2 I10 90.45(3) . .
I7 Pb2 I10 171.707(9) . .
I8 Pb2 I5 97.786(18) . .
I9 Pb2 I5 169.238(9) . .
I7 Pb2 I5 91.26(3) . .
I10 Pb2 I5 86.52(3) . .
I8 Pb2 I2 176.915(7) . 2_576
I9 Pb2 I2 88.49(2) . 2_576
I7 Pb2 I2 89.41(2) . 2_576
I10 Pb2 I2 98.163(18) . 2_576
I5 Pb2 I2 81.731(18) . 2_576
Pb1 I2 Pb2 176.138(9) . 2_576
Pb2 I5 Pb1 176.039(10) . .
Pb2 I10 Pb2 180.0 2_676 .
C2 C1 N1 114.5(4) . .
C2 C1 H1D 108.6 . .
N1 C1 H1D 108.6 . .
C2 C1 H1E 108.6 . .
N1 C1 H1E 108.6 . .
H1D C1 H1E 107.6 . .
C1 C2 N2 113.3(3) . .
C1 C2 H2D 108.9 . .
N2 C2 H2D 108.9 . .
C1 C2 H2E 108.9 . .
N2 C2 H2E 108.9 . .
H2D C2 H2E 107.7 . .
N3 C3 C4 112.3(4) . .
N3 C3 H3D 109.1 . .
C4 C3 H3D 109.1 . .
N3 C3 H3E 109.1 . .
C4 C3 H3E 109.1 . .
H3D C3 H3E 107.9 . .
C3 C4 N4 113.7(3) . .
C3 C4 H4D 108.8 . .
N4 C4 H4D 108.8 . .
C3 C4 H4E 108.8 . .
N4 C4 H4E 108.8 . .
H4D C4 H4E 107.7 . .
N5 C5 C6 113.3(3) . .
N5 C5 H5D 108.9 . .
C6 C5 H5D 108.9 . .
N5 C5 H5E 108.9 . .
C6 C5 H5E 108.9 . .
H5D C5 H5E 107.7 . .
N6 C6 C5 112.1(4) . .
N6 C6 H6D 109.2 . .
C5 C6 H6D 109.2 . .
N6 C6 H6E 109.2 . .
C5 C6 H6E 109.2 . .
H6D C6 H6E 107.9 . .
N7 C7 C7 108.2(4) . 2_566
N7 C7 H7D 110.0 . .
C7 C7 H7D 110.0 2_566 .
N7 C7 H7E 110.0 . .
C7 C7 H7E 110.0 2_566 .
H7D C7 H7E 108.4 . .
O11 C11 O12 122.0(4) . .
O11 C11 C21 120.2(4) . .
O12 C11 C21 117.7(3) . .
O22 C21 O21 127.6(4) . .
O22 C21 C11 119.7(5) . .
O21 C21 C11 112.7(4) . .
C1 N1 H1A 109.5 . .
C1 N1 H1B 109.5 . .
H1A N1 H1B 109.5 . .
C1 N1 H1C 109.5 . .
H1A N1 H1C 109.5 . .
H1B N1 H1C 109.5 . .
C2 N2 H2A 109.5 . .
C2 N2 H2B 109.5 . .
H2A N2 H2B 109.5 . .
C2 N2 H2C 109.5 . .
H2A N2 H2C 109.5 . .
H2B N2 H2C 109.5 . .
C3 N3 H3A 109.5 . .
C3 N3 H3B 109.5 . .
H3A N3 H3B 109.5 . .
C3 N3 H3C 109.5 . .
H3A N3 H3C 109.5 . .
H3B N3 H3C 109.5 . .
C4 N4 H4A 109.5 . .
C4 N4 H4B 109.5 . .
H4A N4 H4B 109.5 . .
C4 N4 H4C 109.5 . .
H4A N4 H4C 109.5 . .
H4B N4 H4C 109.5 . .
C5 N5 H5A 112.4 . .
C5 N5 H5B 106.8 . .
H5A N5 H5B 112.2 . .
C5 N5 H5C 106.3 . .
H5A N5 H5C 112.2 . .
H5B N5 H5C 106.6 . .
C6 N6 H6A 109.5 . .
C6 N6 H6B 109.5 . .
H6A N6 H6B 109.5 . .
C6 N6 H6C 109.5 . .
H6A N6 H6C 109.5 . .
H6B N6 H6C 109.5 . .
C7 N7 H7A 109.5 . .
C7 N7 H7B 109.5 . .
H7A N7 H7B 109.5 . .
C7 N7 H7C 109.5 . .
H7A N7 H7C 109.5 . .
H7B N7 H7C 109.5 . .

loop_
_geom_bond_atom_site_label_1
_geom_bond_atom_site_label_2
_geom_bond_distance
_geom_bond_site_symmetry_2
Pb1 I1 3.0475(7) .
Pb1 I3 3.1632(8) .
Pb1 I4 3.1691(8) .
Pb1 I2 3.1858(9) .
Pb1 I5 3.3163(8) .
Pb1 I6 3.4621(9) .
Pb2 I8 3.0779(9) .
Pb2 I9 3.0947(7) .
Pb2 I7 3.1037(7) .
Pb2 I10 3.2722(8) .
Pb2 I5 3.2978(8) .
Pb2 I2 3.4021(10) 2_576
I2 Pb2 3.4021(10) 2_576
I10 Pb2 3.2722(8) 2_676
C1 C2 1.444(6) .
C1 N1 1.504(5) .
C1 H1D 0.9700 .
C1 H1E 0.9700 .
C2 N2 1.452(6) .
C2 H2D 0.9700 .
C2 H2E 0.9700 .
C3 N3 1.435(7) .
C3 C4 1.487(6) .
C3 H3D 0.9700 .
C3 H3E 0.9700 .
C4 N4 1.490(6) .
C4 H4D 0.9700 .
C4 H4E 0.9700 .
C5 N5 1.481(6) .
C5 C6 1.523(6) .
C5 H5D 0.9700 .
C5 H5E 0.9700 .
C6 N6 1.489(6) .
C6 H6D 0.9700 .
C6 H6E 0.9700 .
C7 N7 1.470(4) .
C7 C7 1.545(8) 2_566
C7 H7D 0.9700 .
C7 H7E 0.9700 .
C11 O11 1.239(4) .
C11 O12 1.276(6) .
C11 C21 1.529(6) .
C21 O22 1.255(5) .
C21 O21 1.258(7) .
N1 H1A 0.8900 .
N1 H1B 0.8900 .
N1 H1C 0.8900 .
N2 H2A 0.8900 .
N2 H2B 0.8900 .
N2 H2C 0.8900 .
N3 H3A 0.8900 .
N3 H3B 0.8900 .
N3 H3C 0.8900 .
N4 H4A 0.8900 .
N4 H4B 0.8900 .
N4 H4C 0.8900 .
N5 H5A 0.8901 .
N5 H5B 0.8900 .
N5 H5C 0.8899 .
N6 H6A 0.8900 .
N6 H6B 0.8900 .
N6 H6C 0.8900 .
N7 H7A 0.8900 .
N7 H7B 0.8900 .
N7 H7C 0.8900 .
